data_2210877
loop_
_publ_author_name
'Zhang, Guo-Fang'
'Yin, Mai-Hua'
'Dou, Yin-Li'
'Zhao, Shu-Min'
'Liu, Hui-Qin'

_publ_section_title
;
 1,3-Bis(5-methyl-3-phenylpyrazol-1-yl)propan-2-ol
;
_journal_coeditor_code BI2064
_journal_issue 11
_journal_name_full 'Acta Crystallographica Section E'
_journal_page_first o4812
_journal_page_last o4813
_journal_paper_doi 10.1107/S1600536806038220
_journal_volume 62
_journal_year 2006
_chemical_formula_iupac 'C23 H24 N4 O'
_chemical_formula_moiety 'C23 H24 N4 O'
_chemical_formula_sum 'C23 H24 N4 O'
_chemical_formula_weight 372.46
_chemical_name_systematic
;
1,3-Bis(5-methyl-3-phenylpyrazol-1-yl)propan-2-ol
;
_space_group_IT_number 19
_symmetry_cell_setting orthorhombic
_symmetry_space_group_name_Hall 'P 2ac 2ab'
_symmetry_space_group_name_H-M 'P 21 21 21'
_atom_sites_solution_hydrogens geom
_atom_sites_solution_primary direct
_atom_sites_solution_secondary difmap
_audit_creation_method SHELXL-97
_cell_angle_alpha 90
_cell_angle_beta 90
_cell_angle_gamma 90
_cell_formula_units_Z 4
_cell_length_a 9.8322(19)
_cell_length_b 12.109(2)
_cell_length_c 17.141(3)
_cell_measurement_reflns_used 1717
_cell_measurement_temperature 293(2)
_cell_measurement_theta_max 18.36
_cell_measurement_theta_min 2.38
_cell_volume 2040.8(6)
_computing_cell_refinement 'SAINT (Bruker, 1998)'
_computing_data_collection 'SMART (Bruker, 1998)'
_computing_data_reduction SAINT
_computing_molecular_graphics 'SHELXTL (Bruker, 1997)'
_computing_publication_material SHELXTL
_computing_structure_refinement 'SHELXL97 (Sheldrick, 1997)'
_computing_structure_solution 'SHELXS97 (Sheldrick, 1997)'
_diffrn_ambient_temperature 293(2)
_diffrn_measured_fraction_theta_full 1.000
_diffrn_measured_fraction_theta_max 1.000
_diffrn_measurement_device_type 'Bruker SMART CCD'
_diffrn_measurement_method '\f and \w'
_diffrn_radiation_monochromator graphite
_diffrn_radiation_source 'fine-focus sealed tube'
_diffrn_radiation_type MoK\a
_diffrn_radiation_wavelength 0.71073
_diffrn_reflns_av_R_equivalents 0.0544
_diffrn_reflns_av_sigmaI/netI 0.0569
_diffrn_reflns_limit_h_max 10
_diffrn_reflns_limit_h_min -11
_diffrn_reflns_limit_k_max 14
_diffrn_reflns_limit_k_min -14
_diffrn_reflns_limit_l_max 20
_diffrn_reflns_limit_l_min -20
_diffrn_reflns_number 13935
_diffrn_reflns_theta_full 25.49
_diffrn_reflns_theta_max 25.49
_diffrn_reflns_theta_min 2.38
_diffrn_standards_number 0
_exptl_absorpt_coefficient_mu 0.077
_exptl_absorpt_correction_T_max 0.995
_exptl_absorpt_correction_T_min 0.972
_exptl_absorpt_correction_type multi-scan
_exptl_absorpt_process_details '(SADABS; Sheldrick, 1996)'
_exptl_crystal_colour yellow
_exptl_crystal_density_diffrn 1.212
_exptl_crystal_density_method 'not measured'
_exptl_crystal_description block
_exptl_crystal_F_000 792
_exptl_crystal_size_max 0.38
_exptl_crystal_size_mid 0.16
_exptl_crystal_size_min 0.07
_refine_diff_density_max 0.366
_refine_diff_density_min -0.161
_refine_ls_extinction_method none
_refine_ls_goodness_of_fit_ref 1.041
_refine_ls_hydrogen_treatment mixed
_refine_ls_matrix_type full
_refine_ls_number_parameters 259
_refine_ls_number_reflns 2162
_refine_ls_number_restraints 0
_refine_ls_restrained_S_all 1.041
_refine_ls_R_factor_all 0.0912
_refine_ls_R_factor_gt 0.0583
_refine_ls_shift/su_max 0.000
_refine_ls_shift/su_mean 0.000
_refine_ls_structure_factor_coef Fsqd
_refine_ls_weighting_details 'calc w=1/[\s^2^(Fo^2^)+(0.1034P)^2^] where P=(Fo^2^+2Fc^2^)/3'
_refine_ls_weighting_scheme calc
_refine_ls_wR_factor_gt 0.1518
_refine_ls_wR_factor_ref 0.1721
_reflns_number_gt 1437
_reflns_number_total 2162
_reflns_threshold_expression I>2\s(I)
_cod_data_source_file bi2064.cif
_cod_data_source_block I
_cod_database_code 2210877
_cod_database_fobs_code 2210877

loop_
_symmetry_equiv_pos_as_xyz
'x, y, z'
'-x+1/2, -y, z+1/2'
'-x, y+1/2, -z+1/2'
'x+1/2, -y+1/2, -z'

loop_
_atom_site_type_symbol
_atom_site_label
_atom_site_fract_x
_atom_site_fract_y
_atom_site_fract_z
_atom_site_U_iso_or_equiv
_atom_site_adp_type
_atom_site_calc_flag
_atom_site_refinement_flags
_atom_site_occupancy
O O1 0.3713(3) 0.2388(3) 0.5456(2) 0.0700(9) Uani d . 1
H H1 0.413(6) 0.174(5) 0.548(4) 0.12(2) Uiso d . 1
N N1 0.3302(4) 0.0723(3) 0.3900(2) 0.0612(10) Uani d . 1
N N2 0.2493(4) 0.0614(3) 0.4521(2) 0.0611(10) Uani d . 1
N N3 0.0807(3) 0.4164(3) 0.47870(18) 0.0477(8) Uani d . 1
N N4 0.1628(3) 0.4025(3) 0.54120(19) 0.0503(8) Uani d . 1
C C1 0.4699(4) -0.0489(3) 0.3101(2) 0.0529(10) Uani d . 1
C C2 0.5060(6) 0.0341(4) 0.2584(3) 0.0748(14) Uani d . 1
H H2A 0.4719 0.1050 0.2657 0.090 Uiso calc R 1
C C3 0.5914(6) 0.0136(6) 0.1964(3) 0.0891(17) Uani d . 1
H H3A 0.6142 0.0715 0.1632 0.107 Uiso calc R 1
C C4 0.6426(6) -0.0863(6) 0.1822(4) 0.0914(18) Uani d . 1
H H4A 0.6993 -0.0985 0.1396 0.110 Uiso calc R 1
C C5 0.6097(6) -0.1699(5) 0.2317(4) 0.111(2) Uani d . 1
H H5A 0.6446 -0.2401 0.2227 0.133 Uiso calc R 1
C C6 0.5259(6) -0.1527(4) 0.2949(4) 0.0913(18) Uani d . 1
H H6A 0.5062 -0.2113 0.3281 0.110 Uiso calc R 1
C C7 0.3786(4) -0.0298(4) 0.3768(2) 0.0565(11) Uani d . 1
C C8 0.3290(5) -0.1046(4) 0.4304(3) 0.0677(13) Uani d . 1
H H8A 0.3480 -0.1797 0.4334 0.081 Uiso calc R 1
C C9 0.2450(5) -0.0438(5) 0.4785(3) 0.0724(14) Uani d . 1
C C10 0.1584(7) -0.0814(5) 0.5458(3) 0.101(2) Uani d . 1
H H10A 0.1809 -0.0393 0.5914 0.152 Uiso calc R 1
H H10B 0.1747 -0.1583 0.5556 0.152 Uiso calc R 1
H H10C 0.0642 -0.0706 0.5332 0.152 Uiso calc R 1
C C11 0.1774(5) 0.1587(4) 0.4818(3) 0.0728(14) Uani d . 1
H H11A 0.0836 0.1387 0.4923 0.087 Uiso calc R 1
H H11B 0.1771 0.2152 0.4417 0.087 Uiso calc R 1
C C12 0.2372(4) 0.2047(4) 0.5530(3) 0.0636(12) Uani d . 1
H H12A 0.2361 0.1459 0.5923 0.076 Uiso calc R 1
C C13 0.1556(5) 0.3002(3) 0.5863(3) 0.0598(12) Uani d . 1
H H13A 0.0611 0.2778 0.5901 0.072 Uiso calc R 1
H H13B 0.1876 0.3151 0.6388 0.072 Uiso calc R 1
C C14 0.2452(5) 0.4899(4) 0.5536(3) 0.0562(11) Uani d . 1
C C15 0.2147(5) 0.5655(4) 0.4972(2) 0.0598(12) Uani d . 1
H H15A 0.2538 0.6347 0.4905 0.072 Uiso calc R 1
C C16 0.1118(4) 0.5170(3) 0.4512(2) 0.0513(10) Uani d . 1
C C17 0.0439(5) 0.5606(4) 0.3814(2) 0.0587(11) Uani d . 1
C C18 0.0509(7) 0.6728(5) 0.3645(3) 0.0935(18) Uani d . 1
H H18A 0.0980 0.7201 0.3977 0.112 Uiso calc R 1
C C19 -0.0123(8) 0.7145(5) 0.2982(4) 0.115(2) Uani d . 1
H H19A -0.0065 0.7894 0.2867 0.138 Uiso calc R 1
C C20 -0.0837(7) 0.6446(6) 0.2492(3) 0.103(2) Uani d . 1
H H20A -0.1243 0.6723 0.2042 0.124 Uiso calc R 1
C C21 -0.0947(6) 0.5349(6) 0.2667(3) 0.0886(18) Uani d . 1
H H21A -0.1454 0.4884 0.2348 0.106 Uiso calc R 1
C C22 -0.0298(5) 0.4931(5) 0.3324(3) 0.0706(13) Uani d . 1
H H22A -0.0362 0.4181 0.3434 0.085 Uiso calc R 1
C C23 0.3464(5) 0.4951(5) 0.6195(3) 0.0762(14) Uani d . 1
H H23A 0.3958 0.4268 0.6221 0.114 Uiso calc R 1
H H23B 0.2993 0.5071 0.6678 0.114 Uiso calc R 1
H H23C 0.4087 0.5548 0.6105 0.114 Uiso calc R 1

loop_
_atom_site_aniso_label
_atom_site_aniso_U_11
_atom_site_aniso_U_22
_atom_site_aniso_U_33
_atom_site_aniso_U_12
_atom_site_aniso_U_13
_atom_site_aniso_U_23
O1 0.0468(19) 0.0628(19) 0.100(2) 0.0060(16) 0.0007(18) -0.0165(19)
N1 0.053(2) 0.066(2) 0.064(2) 0.0069(19) -0.002(2) -0.0177(18)
N2 0.050(2) 0.059(2) 0.075(2) 0.0015(18) -0.002(2) -0.013(2)
N3 0.0416(18) 0.0487(19) 0.0527(19) 0.0002(16) 0.0028(16) -0.0075(15)
N4 0.047(2) 0.0542(18) 0.0501(18) 0.0045(17) 0.0017(18) -0.0094(16)
C1 0.045(2) 0.054(2) 0.059(2) -0.001(2) -0.003(2) -0.016(2)
C2 0.077(4) 0.072(3) 0.075(3) 0.014(3) -0.001(3) 0.000(3)
C3 0.085(4) 0.122(5) 0.061(3) -0.004(4) 0.002(3) 0.010(3)
C4 0.077(4) 0.099(4) 0.098(4) -0.019(4) 0.028(3) -0.032(4)
C5 0.107(5) 0.067(3) 0.158(6) -0.006(3) 0.068(5) -0.037(4)
C6 0.093(4) 0.050(3) 0.131(5) -0.001(3) 0.044(4) -0.005(3)
C7 0.051(3) 0.060(3) 0.059(2) 0.002(2) -0.006(2) -0.010(2)
C8 0.062(3) 0.062(3) 0.079(3) -0.010(3) 0.006(3) -0.016(2)
C9 0.053(3) 0.093(4) 0.071(3) -0.011(3) 0.014(3) -0.012(3)
C10 0.100(5) 0.106(4) 0.097(4) -0.029(4) 0.034(4) -0.018(4)
C11 0.055(3) 0.088(3) 0.076(3) 0.015(3) 0.003(3) -0.015(3)
C12 0.046(3) 0.057(2) 0.088(3) 0.000(2) 0.002(3) -0.008(2)
C13 0.053(3) 0.060(3) 0.067(3) 0.010(2) 0.013(2) 0.003(2)
C14 0.050(2) 0.058(2) 0.061(3) -0.004(2) -0.003(2) -0.014(2)
C15 0.059(3) 0.059(3) 0.061(3) -0.010(2) -0.006(2) -0.004(2)
C16 0.047(2) 0.056(2) 0.051(2) 0.004(2) 0.002(2) -0.012(2)
C17 0.056(3) 0.063(3) 0.058(2) 0.004(2) 0.003(2) -0.005(2)
C18 0.129(5) 0.074(3) 0.078(3) 0.000(4) -0.028(4) 0.002(3)
C19 0.172(7) 0.076(4) 0.098(4) 0.046(4) -0.033(5) 0.005(3)
C20 0.117(5) 0.121(5) 0.072(3) 0.043(5) -0.011(4) 0.001(4)
C21 0.067(4) 0.131(6) 0.068(3) 0.012(4) -0.010(3) -0.010(3)
C22 0.057(3) 0.094(4) 0.060(3) -0.001(3) -0.001(2) -0.006(3)
C23 0.069(3) 0.089(3) 0.071(3) -0.007(3) -0.018(3) -0.009(3)

loop_
_atom_type_symbol
_atom_type_description
_atom_type_scat_dispersion_real
_atom_type_scat_dispersion_imag
_atom_type_scat_source
C C 0.0033 0.0000 'International Tables Vol C Tables 4.2.6.8 and 6.1.1.4'
H H 0.0000 0.0000 'International Tables Vol C Tables 4.2.6.8 and 6.1.1.4'
N N 0.0061 0.0000 'International Tables Vol C Tables 4.2.6.8 and 6.1.1.4'
O O 0.0106 0.0000 'International Tables Vol C Tables 4.2.6.8 and 6.1.1.4'

loop_
_geom_angle_atom_site_label_1
_geom_angle_atom_site_label_2
_geom_angle_atom_site_label_3
_geom_angle
C12 O1 H1 100(4)
N2 N1 C7 104.8(4)
N1 N2 C9 112.2(3)
N1 N2 C11 119.0(4)
C9 N2 C11 128.8(4)
C16 N3 N4 104.8(3)
C14 N4 N3 112.7(3)
C14 N4 C13 127.6(4)
N3 N4 C13 119.7(3)
C2 C1 C6 115.6(4)
C2 C1 C7 122.6(4)
C6 C1 C7 121.8(4)
C3 C2 C1 121.3(5)
C3 C2 H2A 119.4
C1 C2 H2A 119.4
C4 C3 C2 122.3(6)
C4 C3 H3A 118.8
C2 C3 H3A 118.8
C3 C4 C5 118.2(5)
C3 C4 H4A 120.9
C5 C4 H4A 120.9
C4 C5 C6 121.4(5)
C4 C5 H5A 119.3
C6 C5 H5A 119.3
C5 C6 C1 121.2(5)
C5 C6 H6A 119.4
C1 C6 H6A 119.4
N1 C7 C8 111.4(4)
N1 C7 C1 119.4(4)
C8 C7 C1 129.1(4)
C7 C8 C9 105.1(4)
C7 C8 H8A 127.4
C9 C8 H8A 127.4
N2 C9 C8 106.5(4)
N2 C9 C10 124.0(5)
C8 C9 C10 129.5(5)
C9 C10 H10A 109.5
C9 C10 H10B 109.5
H10A C10 H10B 109.5
C9 C10 H10C 109.5
H10A C10 H10C 109.5
H10B C10 H10C 109.5
N2 C11 C12 113.7(4)
N2 C11 H11A 108.8
C12 C11 H11A 108.8
N2 C11 H11B 108.8
C12 C11 H11B 108.8
H11A C11 H11B 107.7
O1 C12 C11 114.7(4)
O1 C12 C13 108.1(4)
C11 C12 C13 113.0(4)
O1 C12 H12A 106.9
C11 C12 H12A 106.9
C13 C12 H12A 106.9
N4 C13 C12 114.9(3)
N4 C13 H13A 108.6
C12 C13 H13A 108.6
N4 C13 H13B 108.6
C12 C13 H13B 108.6
H13A C13 H13B 107.5
N4 C14 C15 106.4(4)
N4 C14 C23 123.2(4)
C15 C14 C23 130.4(4)
C14 C15 C16 106.0(4)
C14 C15 H15A 127.0
C16 C15 H15A 127.0
N3 C16 C15 110.1(4)
N3 C16 C17 120.6(4)
C15 C16 C17 129.2(4)
C22 C17 C18 118.6(5)
C22 C17 C16 121.5(4)
C18 C17 C16 119.9(4)
C17 C18 C19 120.1(6)
C17 C18 H18A 119.9
C19 C18 H18A 119.9
C20 C19 C18 120.1(6)
C20 C19 H19A 120.0
C18 C19 H19A 120.0
C21 C20 C19 120.1(6)
C21 C20 H20A 120.0
C19 C20 H20A 120.0
C20 C21 C22 119.8(6)
C20 C21 H21A 120.1
C22 C21 H21A 120.1
C17 C22 C21 121.2(5)
C17 C22 H22A 119.4
C21 C22 H22A 119.4
C14 C23 H23A 109.5
C14 C23 H23B 109.5
H23A C23 H23B 109.5
C14 C23 H23C 109.5
H23A C23 H23C 109.5
H23B C23 H23C 109.5

loop_
_geom_bond_atom_site_label_1
_geom_bond_atom_site_label_2
_geom_bond_distance
O1 C12 1.387(5)
O1 H1 0.89(6)
N1 N2 1.336(5)
N1 C7 1.344(5)
N2 C9 1.352(6)
N2 C11 1.465(6)
N3 C16 1.341(5)
N3 N4 1.352(4)
N4 C14 1.349(5)
N4 C13 1.462(5)
C1 C2 1.386(7)
C1 C6 1.397(6)
C1 C7 1.471(6)
C2 C3 1.378(7)
C2 H2A 0.930
C3 C4 1.333(8)
C3 H3A 0.930
C4 C5 1.360(8)
C4 H4A 0.930
C5 C6 1.378(7)
C5 H5A 0.930
C6 H6A 0.930
C7 C8 1.379(6)
C8 C9 1.380(6)
C8 H8A 0.930
C9 C10 1.504(7)
C10 H10A 0.960
C10 H10B 0.960
C10 H10C 0.960
C11 C12 1.465(7)
C11 H11A 0.970
C11 H11B 0.970
C12 C13 1.519(6)
C12 H12A 0.980
C13 H13A 0.970
C13 H13B 0.970
C14 C15 1.364(6)
C14 C23 1.506(6)
C15 C16 1.410(6)
C15 H15A 0.930
C16 C17 1.468(6)
C17 C22 1.379(6)
C17 C18 1.391(7)
C18 C19 1.391(7)
C18 H18A 0.930
C19 C20 1.384(8)
C19 H19A 0.930
C20 C21 1.365(8)
C20 H20A 0.930
C21 C22 1.389(7)
C21 H21A 0.930
C22 H22A 0.930
C23 H23A 0.960
C23 H23B 0.960
C23 H23C 0.960

loop_
_geom_hbond_atom_site_label_D
_geom_hbond_atom_site_label_H
_geom_hbond_atom_site_label_A
_geom_hbond_site_symmetry_A
_geom_hbond_distance_DH
_geom_hbond_distance_HA
_geom_hbond_distance_DA
_geom_hbond_angle_DHA
_geom_hbond_publ_flag
O1 H1 N3 4_556 0.89(6) 2.03(7) 2.819(5) 147(6) y
C10 H10A Cg2 4_556 0.96 3.43 3.959 117.2 y
C23 H23B Cg1 4_456 0.96 2.90 3.768 151.2 y

loop_
_geom_torsion_atom_site_label_1
_geom_torsion_atom_site_label_2
_geom_torsion_atom_site_label_3
_geom_torsion_atom_site_label_4
_geom_torsion
C7 N1 N2 C9 0.0(5)
C7 N1 N2 C11 -179.1(4)
C16 N3 N4 C14 -0.6(4)
C16 N3 N4 C13 179.7(3)
C6 C1 C2 C3 0.2(8)
C7 C1 C2 C3 -179.8(4)
C1 C2 C3 C4 0.7(9)
C2 C3 C4 C5 -0.8(9)
C3 C4 C5 C6 0.0(10)
C4 C5 C6 C1 0.8(9)
C2 C1 C6 C5 -0.9(8)
C7 C1 C6 C5 179.1(5)
N2 N1 C7 C8 -0.2(5)
N2 N1 C7 C1 178.4(3)
C2 C1 C7 N1 -1.7(6)
C6 C1 C7 N1 178.3(5)
C2 C1 C7 C8 176.6(5)
C6 C1 C7 C8 -3.4(7)
N1 C7 C8 C9 0.3(5)
C1 C7 C8 C9 -178.1(4)
N1 N2 C9 C8 0.2(5)
C11 N2 C9 C8 179.2(4)
N1 N2 C9 C10 -177.6(5)
C11 N2 C9 C10 1.3(8)
C7 C8 C9 N2 -0.3(5)
C7 C8 C9 C10 177.4(5)
N1 N2 C11 C12 -103.9(5)
C9 N2 C11 C12 77.2(6)
N2 C11 C12 O1 59.7(6)
N2 C11 C12 C13 -175.8(4)
C14 N4 C13 C12 -96.6(5)
N3 N4 C13 C12 83.0(5)
O1 C12 C13 N4 56.4(5)
C11 C12 C13 N4 -71.6(5)
N3 N4 C14 C15 0.8(5)
C13 N4 C14 C15 -179.6(4)
N3 N4 C14 C23 -179.9(4)
C13 N4 C14 C23 -0.3(6)
N4 C14 C15 C16 -0.6(5)
C23 C14 C15 C16 -179.8(4)
N4 N3 C16 C15 0.2(4)
N4 N3 C16 C17 178.8(3)
C14 C15 C16 N3 0.2(5)
C14 C15 C16 C17 -178.2(4)
N3 C16 C17 C22 -14.5(6)
C15 C16 C17 C22 163.7(4)
N3 C16 C17 C18 164.2(5)
C15 C16 C17 C18 -17.5(7)
C22 C17 C18 C19 -1.8(9)
C16 C17 C18 C19 179.5(5)
C17 C18 C19 C20 0.7(11)
C18 C19 C20 C21 1.3(11)
C19 C20 C21 C22 -2.3(10)
C18 C17 C22 C21 0.8(7)
C16 C17 C22 C21 179.5(4)
C20 C21 C22 C17 1.3(8)

loop_
_cod_related_entry_id
_cod_related_entry_database
_cod_related_entry_code
1 ChemSpider 21126294
